data_4327534
loop_
_publ_author_name
'Ponnaiyan Ayyappan'
'Owen R. Evans'
'Wenbin Lin'

_publ_section_title
;
 A Novel Coordination Polymer Containing Both Interdigitated 1D Chains and
 Interpenetrated 2D Grids
;
_journal_name_full 'Inorganic Chemistry'
_journal_page_first 3328
_journal_page_last 3330
_journal_paper_doi 10.1021/ic025524+
_journal_volume 41
_journal_year 2002
_chemical_formula_sum 'C88 H75 N4 O14 Zn2.5'
_chemical_formula_weight 1575.95
_chemical_name_systematic
; 
 ? 
;
_space_group_IT_number 13
_symmetry_cell_setting monoclinic
_symmetry_space_group_name_Hall '-P 2yc'
_symmetry_space_group_name_H-M 'P 1 2/c 1'
_atom_sites_solution_hydrogens geom
_atom_sites_solution_primary direct
_atom_sites_solution_secondary difmap
_audit_creation_method SHELXL-97
_cell_angle_alpha 90.00
_cell_angle_beta 98.397(2)
_cell_angle_gamma 90.00
_cell_formula_units_Z 4
_cell_length_a 15.686(2)
_cell_length_b 12.6103(16)
_cell_length_c 38.999(5)
_cell_measurement_temperature 173(2)
_cell_volume 7631.5(17)
_computing_structure_refinement 'SHELXL-97 (Sheldrick, 1997)'
_computing_structure_solution 'SHELXS-97 (Sheldrick, 1990)'
_diffrn_ambient_temperature 173(2)
_diffrn_measured_fraction_theta_full 0.984
_diffrn_measured_fraction_theta_max 0.984
_diffrn_radiation_monochromator graphite
_diffrn_radiation_source 'fine-focus sealed tube'
_diffrn_radiation_type MoK\a
_diffrn_radiation_wavelength 0.71073
_diffrn_reflns_av_R_equivalents 0.1206
_diffrn_reflns_av_sigmaI/netI 0.2241
_diffrn_reflns_limit_h_max 18
_diffrn_reflns_limit_h_min -17
_diffrn_reflns_limit_k_max 11
_diffrn_reflns_limit_k_min -14
_diffrn_reflns_limit_l_max 36
_diffrn_reflns_limit_l_min -46
_diffrn_reflns_number 28329
_diffrn_reflns_theta_full 25.03
_diffrn_reflns_theta_max 25.03
_diffrn_reflns_theta_min 1.06
_exptl_absorpt_coefficient_mu 0.851
_exptl_crystal_density_diffrn 1.372
_exptl_crystal_F_000 3272
_refine_diff_density_max 0.963
_refine_diff_density_min -1.389
_refine_diff_density_rms 0.183
_refine_ls_extinction_method none
_refine_ls_goodness_of_fit_ref 1.020
_refine_ls_hydrogen_treatment mixed
_refine_ls_matrix_type full
_refine_ls_number_parameters 946
_refine_ls_number_reflns 13263
_refine_ls_number_restraints 2
_refine_ls_restrained_S_all 1.020
_refine_ls_R_factor_all 0.2552
_refine_ls_R_factor_gt 0.1030
_refine_ls_shift/su_max 0.145
_refine_ls_shift/su_mean 0.009
_refine_ls_structure_factor_coef Fsqd
_refine_ls_weighting_details 'calc w=1/[\s^2^(Fo^2^)+(0.1694P)^2^+0.0000P] where P=(Fo^2^+2Fc^2^)/3'
_refine_ls_weighting_scheme calc
_refine_ls_wR_factor_gt 0.2525
_refine_ls_wR_factor_ref 0.3435
_reflns_number_gt 5265
_reflns_number_total 13263
_reflns_threshold_expression >2sigma(I)
_cod_data_source_file ic0255242B_s2.cif
_cod_data_source_block c01063m
_cod_original_cell_volume 7631.6(17)
_cod_original_formula_sum 'C88 H75 N4 O14 Zn2.50'
_cod_database_code 4327534

loop_
_symmetry_equiv_pos_as_xyz
'x, y, z'
'-x, y, -z+1/2'
'-x, -y, -z'
'x, -y, z-1/2'

loop_
_atom_site_label
_atom_site_type_symbol
_atom_site_fract_x
_atom_site_fract_y
_atom_site_fract_z
_atom_site_U_iso_or_equiv
_atom_site_adp_type
_atom_site_occupancy
_atom_site_symmetry_multiplicity
_atom_site_calc_flag
_atom_site_refinement_flags
_atom_site_disorder_assembly
_atom_site_disorder_group
Zn1 Zn -0.09868(8) 1.48761(9) 0.00071(3) 0.0473(4) Uani 1 1 d . . .
O1 O -0.1265(5) 1.2278(5) -0.0459(2) 0.060(2) Uani 1 1 d . . .
N1 N -0.9453(6) 2.1360(7) -0.0111(3) 0.061(3) Uani 1 1 d . . .
C1 C -0.1852(7) 1.2985(9) -0.0412(3) 0.047(3) Uani 1 1 d . . .
Zn2 Zn -0.02912(8) 1.25737(9) -0.00750(3) 0.0511(4) Uani 1 1 d . . .
O2 O -0.1816(4) 1.3515(6) -0.0142(2) 0.0513(19) Uani 1 1 d . . .
N2 N -0.7134(17) 2.041(2) 0.2260(5) 0.168(9) Uani 1 1 d . . .
C2 C -0.2574(7) 1.3144(8) -0.0692(3) 0.047(3) Uani 1 1 d . . .
Zn3 Zn 0.0000 0.8021(2) 0.2500 0.0966(9) Uani 1 2 d S . .
O3 O -0.0806(4) 1.4089(5) 0.04882(19) 0.0532(19) Uani 1 1 d . . .
N3 N -0.2031(6) 1.5715(7) 0.0180(2) 0.056(3) Uani 1 1 d . . .
C3 C -0.2626(7) 1.2641(9) -0.1007(3) 0.059(3) Uani 1 1 d . . .
H3A H -0.2192 1.2147 -0.1044 0.071 Uiso 1 1 calc R . .
O4 O -0.0384(5) 1.2403(5) 0.04115(19) 0.0553(19) Uani 1 1 d . . .
C4 C -0.3311(8) 1.2839(9) -0.1276(3) 0.063(3) Uani 1 1 d . . .
H4A H -0.3333 1.2489 -0.1493 0.076 Uiso 1 1 calc R . .
O5 O -0.8713(5) 2.4421(6) 0.0461(2) 0.059(2) Uani 1 1 d . . .
C5 C -0.3960(7) 1.3561(9) -0.1220(3) 0.059(3) Uani 1 1 d . . .
H5A H -0.4419 1.3710 -0.1401 0.070 Uiso 1 1 calc R . .
O6 O -0.9247(5) 2.5480(6) 0.08405(19) 0.062(2) Uani 1 1 d . . .
C6 C -0.3933(7) 1.4062(8) -0.0897(3) 0.051(3) Uani 1 1 d . . .
O7 O -0.0046(4) 1.5991(5) 0.01862(18) 0.0477(18) Uani 1 1 d . . .
C7 C -0.3230(6) 1.3861(8) -0.0644(3) 0.046(3) Uani 1 1 d . . .
H7B H -0.3193 1.4224 -0.0428 0.056 Uiso 1 1 calc R . .
O8 O -0.0602(11) 0.8216(18) 0.1961(5) 0.228(11) Uani 1 1 d . . .
C8 C -0.4624(7) 1.4810(8) -0.0848(3) 0.055(3) Uani 1 1 d . . .
H8A H -0.5072 1.4898 -0.1038 0.067 Uiso 1 1 calc R . .
O9 O -0.1045(10) 0.9276(16) 0.2329(5) 0.175(8) Uani 1 1 d . . .
C9 C -0.4688(7) 1.5381(8) -0.0563(3) 0.052(3) Uani 1 1 d . . .
H9A H -0.4256 1.5268 -0.0369 0.063 Uiso 1 1 calc R . .
C10 C -0.5364(6) 1.6168(8) -0.0520(3) 0.047(3) Uani 1 1 d . . .
C11 C -0.5963(7) 1.6518(8) -0.0798(3) 0.051(3) Uani 1 1 d . . .
H11A H -0.5937 1.6248 -0.1023 0.062 Uiso 1 1 calc R . .
C12 C -0.6591(7) 1.7244(8) -0.0751(3) 0.057(3) Uani 1 1 d . . .
H12A H -0.6986 1.7469 -0.0946 0.068 Uiso 1 1 calc R . .
C13 C -0.6661(7) 1.7661(8) -0.0422(4) 0.060(3) Uani 1 1 d . . .
C14 C -0.6059(7) 1.7309(8) -0.0141(3) 0.057(3) Uani 1 1 d . . .
H14A H -0.6082 1.7579 0.0085 0.068 Uiso 1 1 calc R . .
C15 C -0.5425(7) 1.6557(8) -0.0192(3) 0.049(3) Uani 1 1 d . . .
H15A H -0.5033 1.6314 0.0000 0.059 Uiso 1 1 calc R . .
C16 C -0.7350(8) 1.8467(10) -0.0406(4) 0.072(4) Uani 1 1 d . . .
H16A H -0.7712 1.8636 -0.0616 0.086 Uiso 1 1 calc R . .
C17 C -0.7486(8) 1.8938(9) -0.0136(4) 0.067(3) Uani 1 1 d . . .
H17A H -0.7132 1.8774 0.0076 0.080 Uiso 1 1 calc R . .
C18 C -0.8201(9) 1.9767(9) -0.0134(4) 0.072(4) Uani 1 1 d . . .
C19 C -0.8694(9) 2.0129(10) -0.0432(4) 0.081(4) Uani 1 1 d . . .
H19A H -0.8630 1.9831 -0.0651 0.097 Uiso 1 1 calc R . .
C20 C -0.9308(8) 2.0964(10) -0.0409(4) 0.071(4) Uani 1 1 d . . .
H20A H -0.9620 2.1240 -0.0617 0.086 Uiso 1 1 calc R . .
C21 C -0.8981(7) 2.0939(9) 0.0185(3) 0.063(3) Uani 1 1 d . . .
H21A H -0.9082 2.1186 0.0406 0.075 Uiso 1 1 calc R . .
C22 C -0.8356(7) 2.0154(9) 0.0166(4) 0.069(4) Uani 1 1 d . . .
H22A H -0.8034 1.9893 0.0374 0.082 Uiso 1 1 calc R . .
C23 C -0.0659(7) 1.3150(10) 0.0588(3) 0.056(3) Uani 1 1 d . . .
C24 C -0.0838(8) 1.2829(9) 0.0946(3) 0.056(3) Uani 1 1 d . . .
C25 C -0.0541(8) 1.1883(10) 0.1097(3) 0.068(3) Uani 1 1 d . . .
H25A H -0.0216 1.1411 0.0976 0.081 Uiso 1 1 calc R . .
C26 C -0.0719(10) 1.1624(11) 0.1425(4) 0.087(4) Uani 1 1 d . . .
H26A H -0.0474 1.1005 0.1538 0.105 Uiso 1 1 calc R . .
C27 C -0.1260(11) 1.2279(12) 0.1588(4) 0.089(5) Uani 1 1 d . . .
H27A H -0.1423 1.2065 0.1803 0.106 Uiso 1 1 calc R . .
C28 C -0.1557(9) 1.3217(12) 0.1443(4) 0.077(4) Uani 1 1 d . . .
C29 C -0.1312(8) 1.3506(10) 0.1112(3) 0.064(3) Uani 1 1 d . . .
H29A H -0.1484 1.4172 0.1011 0.077 Uiso 1 1 calc R . .
C30 C -0.2168(11) 1.3868(15) 0.1603(4) 0.109(5) Uani 1 1 d . . .
H30A H -0.2412 1.3563 0.1790 0.131 Uiso 1 1 calc R . .
C31 C -0.2414(10) 1.4875(14) 0.1507(4) 0.100(5) Uani 1 1 d . . .
H31A H -0.2148 1.5184 0.1327 0.120 Uiso 1 1 calc R . .
C32 C -0.3029(10) 1.5513(15) 0.1648(4) 0.097(5) Uani 1 1 d . . .
C33 C -0.3655(11) 1.5151(16) 0.1836(4) 0.113(6) Uani 1 1 d . . .
H33A H -0.3671 1.4413 0.1883 0.136 Uiso 1 1 calc R . .
C34 C -0.4284(13) 1.582(2) 0.1966(5) 0.133(8) Uani 1 1 d . . .
H34A H -0.4707 1.5524 0.2090 0.160 Uiso 1 1 calc R . .
C35 C -0.4250(13) 1.690(2) 0.1903(6) 0.124(7) Uani 1 1 d . . .
C36 C -0.3649(13) 1.7277(15) 0.1715(6) 0.135(7) Uani 1 1 d . . .
H36A H -0.3630 1.8015 0.1668 0.162 Uiso 1 1 calc R . .
C37 C -0.3030(12) 1.6563(16) 0.1584(6) 0.136(7) Uani 1 1 d . . .
H37A H -0.2622 1.6847 0.1450 0.163 Uiso 1 1 calc R . .
C38 C -0.4939(14) 1.752(2) 0.2031(6) 0.160(11) Uani 1 1 d . . .
H38A H -0.5289 1.7119 0.2163 0.192 Uiso 1 1 calc R . .
C39 C -0.5120(18) 1.837(2) 0.1998(7) 0.200(16) Uani 1 1 d . . .
H39A H -0.4726 1.8757 0.1883 0.240 Uiso 1 1 calc R . .
C40 C -0.5813(14) 1.905(2) 0.2089(5) 0.125(7) Uani 1 1 d . . .
C41 C -0.6495(16) 1.8629(19) 0.2227(5) 0.131(7) Uani 1 1 d . . .
H41A H -0.6534 1.7889 0.2269 0.157 Uiso 1 1 calc R . .
C42 C -0.7149(17) 1.935(3) 0.2305(6) 0.172(11) Uani 1 1 d . . .
H42A H -0.7629 1.9062 0.2395 0.206 Uiso 1 1 calc R . .
C43 C -0.6479(17) 2.075(2) 0.2115(7) 0.172(10) Uani 1 1 d . . .
H43A H -0.6459 2.1486 0.2059 0.207 Uiso 1 1 calc R . .
C44 C -0.5816(14) 2.010(2) 0.2040(6) 0.157(9) Uani 1 1 d . . .
H44A H -0.5345 2.0410 0.1950 0.188 Uiso 1 1 calc R . .
C45 C -0.8886(7) 2.4623(9) 0.0759(3) 0.053(3) Uani 1 1 d . . .
C46 C -0.8661(7) 2.3795(8) 0.1040(3) 0.049(3) Uani 1 1 d . . .
C47 C -0.8920(7) 2.3836(9) 0.1356(3) 0.059(3) Uani 1 1 d . . .
H47A H -0.9247 2.4426 0.1413 0.071 Uiso 1 1 calc R . .
C48 C -0.8717(8) 2.3024(11) 0.1600(3) 0.075(4) Uani 1 1 d . . .
H48A H -0.8918 2.3044 0.1818 0.091 Uiso 1 1 calc R . .
C49 C -0.8203(8) 2.2172(10) 0.1511(3) 0.069(4) Uani 1 1 d . . .
H49A H -0.8068 2.1607 0.1671 0.083 Uiso 1 1 calc R . .
C50 C -0.7895(8) 2.2147(9) 0.1198(3) 0.059(3) Uani 1 1 d . . .
C51 C -0.8125(7) 2.2958(8) 0.0962(3) 0.050(3) Uani 1 1 d . . .
H51A H -0.7918 2.2950 0.0745 0.059 Uiso 1 1 calc R . .
C52 C -0.7310(8) 2.1283(9) 0.1114(3) 0.069(4) Uani 1 1 d . . .
H52A H -0.7300 2.0636 0.1239 0.083 Uiso 1 1 calc R . .
C53 C -0.6793(8) 2.1383(9) 0.0867(3) 0.065(3) Uani 1 1 d . . .
H53A H -0.6857 2.2017 0.0735 0.078 Uiso 1 1 calc R . .
C54 C -0.6143(7) 2.0629(8) 0.0779(3) 0.053(3) Uani 1 1 d . . .
C55 C -0.6015(8) 1.9611(9) 0.0916(4) 0.076(4) Uani 1 1 d . . .
H55A H -0.6354 1.9369 0.1084 0.091 Uiso 1 1 calc R . .
C56 C -0.5398(8) 1.8948(9) 0.0811(3) 0.068(4) Uani 1 1 d . . .
H56A H -0.5343 1.8249 0.0902 0.082 Uiso 1 1 calc R . .
C57 C -0.4861(7) 1.9261(8) 0.0579(3) 0.051(3) Uani 1 1 d . . .
C58 C -0.4960(7) 2.0300(8) 0.0446(3) 0.056(3) Uani 1 1 d . . .
H58A H -0.4595 2.0550 0.0289 0.067 Uiso 1 1 calc R . .
C59 C -0.5607(7) 2.0971(8) 0.0547(3) 0.055(3) Uani 1 1 d . . .
H59A H -0.5674 2.1668 0.0455 0.066 Uiso 1 1 calc R . .
C60 C -0.4195(7) 1.8627(9) 0.0457(3) 0.054(3) Uani 1 1 d . . .
H60A H -0.3871 1.8957 0.0299 0.065 Uiso 1 1 calc R . .
C61 C -0.3989(7) 1.7617(9) 0.0546(3) 0.060(3) Uani 1 1 d . . .
H61A H -0.4311 1.7279 0.0703 0.072 Uiso 1 1 calc R . .
C62 C -0.3309(7) 1.6994(8) 0.0419(3) 0.047(3) Uani 1 1 d . . .
C63 C -0.3169(8) 1.5945(9) 0.0517(3) 0.065(3) Uani 1 1 d . . .
H63A H -0.3510 1.5636 0.0673 0.078 Uiso 1 1 calc R . .
C64 C -0.2538(7) 1.5330(9) 0.0393(3) 0.055(3) Uani 1 1 d . . .
H64A H -0.2472 1.4610 0.0463 0.067 Uiso 1 1 calc R . .
C65 C -0.2160(7) 1.6738(9) 0.0069(3) 0.059(3) Uani 1 1 d . . .
H65A H -0.1813 1.7020 -0.0090 0.070 Uiso 1 1 calc R . .
C66 C -0.2789(7) 1.7382(8) 0.0183(3) 0.059(3) Uani 1 1 d . . .
H66A H -0.2866 1.8088 0.0100 0.070 Uiso 1 1 calc R . .
C67 C -0.1088(17) 0.897(2) 0.2027(8) 0.148(10) Uani 1 1 d . . .
C68 C -0.1782(10) 0.9327(15) 0.1750(6) 0.101(5) Uani 1 1 d . . .
C69 C -0.1823(12) 0.8979(14) 0.1412(7) 0.113(6) Uani 1 1 d . . .
H69A H -0.1405 0.8497 0.1351 0.136 Uiso 1 1 calc R . .
C70 C -0.2483(13) 0.9342(16) 0.1162(5) 0.112(6) Uani 1 1 d . . .
H70A H -0.2524 0.9096 0.0930 0.134 Uiso 1 1 calc R . .
C71 C -0.3089(10) 1.0071(14) 0.1253(4) 0.099(5) Uani 1 1 d . . .
H71A H -0.3545 1.0305 0.1082 0.119 Uiso 1 1 calc R . .
C72 C -0.3032(9) 1.0447(12) 0.1584(4) 0.086(4) Uani 1 1 d . . .
C73 C -0.2373(10) 1.0056(12) 0.1834(4) 0.090(5) Uani 1 1 d . . .
H73A H -0.2333 1.0297 0.2067 0.108 Uiso 1 1 calc R . .
C74 C -0.3689(12) 1.1224(14) 0.1712(5) 0.114(6) Uani 1 1 d . . .
H74A H -0.3617 1.1349 0.1955 0.137 Uiso 1 1 calc R . .
C75 C -0.4304(14) 1.1708(14) 0.1535(5) 0.123(6) Uani 1 1 d . . .
H75A H -0.4389 1.1546 0.1294 0.148 Uiso 1 1 calc R . .
C76 C -0.4909(8) 1.2482(9) 0.1642(4) 0.105(6) Uani 1 1 d G A .
C77 C -0.4913(9) 1.2726(11) 0.1990(4) 0.164(9) Uani 1 1 d G . .
H77A H -0.4508 1.2402 0.2163 0.196 Uiso 1 1 calc R . .
C78 C -0.5510(11) 1.3445(12) 0.2083(3) 0.203(13) Uani 1 1 d G A .
H78A H -0.5513 1.3612 0.2320 0.243 Uiso 1 1 calc R . .
C79 C -0.6103(8) 1.3920(9) 0.1829(5) 0.123(7) Uani 1 1 d G . .
C80 C -0.6098(8) 1.3675(11) 0.1482(4) 0.110(6) Uani 1 1 d G A .
H80A H -0.6503 1.3999 0.1309 0.131 Uiso 1 1 calc R . .
C81 C -0.5501(10) 1.2956(11) 0.1389(3) 0.119(6) Uani 1 1 d G . .
H81A H -0.5498 1.2789 0.1151 0.143 Uiso 1 1 calc R A .
C82B C -0.681(4) 1.464(6) 0.1840(17) 0.11(2) Uani 0.49(6) 1 d PD A 1
H82B H -0.7080 1.4930 0.1626 0.136 Uiso 0.49(6) 1 calc PR A 1
C82A C -0.656(4) 1.459(5) 0.208(2) 0.21(4) Uani 0.51(6) 1 d PD A 2
H82B H -0.6408 1.4680 0.2319 0.255 Uiso 0.51(6) 1 calc PR A 2
C83B C -0.713(3) 1.495(3) 0.2126(11) 0.107(19) Uani 0.49(6) 1 d PD A 1
H83A H -0.6889 1.4622 0.2339 0.129 Uiso 0.49(6) 1 calc PR A 1
C83A C -0.722(2) 1.501(3) 0.1863(11) 0.076(14) Uani 0.51(6) 1 d PD A 2
H83B H -0.7345 1.4941 0.1618 0.092 Uiso 0.51(6) 1 calc PR A 2
C84 C -0.7817(7) 1.5739(11) 0.2140(5) 0.171(13) Uani 1 1 d G . .
C85 C -0.7942(10) 1.5821(13) 0.2484(4) 0.38(4) Uani 1 1 d G . .
H85A H -0.7588 1.5428 0.2658 0.461 Uiso 1 1 calc R . .
C86 C -0.8586(11) 1.6478(13) 0.2575(3) 0.236(16) Uani 1 1 d G . .
H86A H -0.8671 1.6533 0.2810 0.283 Uiso 1 1 calc R . .
N4 N -0.9103(6) 1.7052(8) 0.2321(4) 0.105(4) Uani 1 1 d G . .
C87 C -0.8978(8) 1.6970(9) 0.1976(3) 0.125(6) Uani 1 1 d G . .
H87A H -0.9332 1.7363 0.1803 0.150 Uiso 1 1 calc R . .
C88 C -0.8335(10) 1.6314(11) 0.1886(4) 0.156(9) Uani 1 1 d G . .
H88A H -0.8249 1.6258 0.1650 0.188 Uiso 1 1 calc R . .
O12 O -0.2239(14) 1.2573(16) 0.2470(5) 0.245(9) Uiso 1 1 d . . .
O11 O -0.9753(17) 1.7485(19) 0.1100(6) 0.294(11) Uiso 1 1 d . . .
O13 O -1.0722(17) 1.643(2) 0.1104(6) 0.301(11) Uiso 1 1 d . . .
O10 O -0.065(2) 1.207(3) 0.2547(10) 0.44(2) Uiso 1 1 d . . .
O14 O 0.0000 1.354(6) 0.2500 0.56(4) Uiso 1 2 d S . .

loop_
_atom_site_aniso_label
_atom_site_aniso_U_11
_atom_site_aniso_U_22
_atom_site_aniso_U_33
_atom_site_aniso_U_23
_atom_site_aniso_U_13
_atom_site_aniso_U_12
Zn1 0.0433(7) 0.0379(7) 0.0613(9) 0.0033(6) 0.0100(6) 0.0096(6)
O1 0.052(5) 0.039(4) 0.085(6) -0.001(4) 0.000(4) 0.009(4)
N1 0.055(6) 0.054(6) 0.070(7) -0.003(6) 0.000(6) -0.007(5)
C1 0.044(7) 0.045(7) 0.054(8) 0.002(6) 0.018(6) 0.001(6)
Zn2 0.0453(7) 0.0373(7) 0.0702(9) 0.0018(6) 0.0064(6) 0.0103(6)
O2 0.038(4) 0.055(5) 0.060(5) 0.002(4) 0.006(4) 0.009(4)
N2 0.17(2) 0.22(2) 0.123(15) 0.037(17) 0.045(14) 0.08(2)
C2 0.049(7) 0.042(6) 0.049(7) -0.003(5) 0.001(6) 0.008(5)
Zn3 0.0720(16) 0.0993(19) 0.112(2) 0.000 -0.0083(15) 0.000
O3 0.056(5) 0.035(4) 0.069(5) -0.001(4) 0.008(4) 0.005(4)
N3 0.055(6) 0.041(6) 0.069(7) 0.011(5) -0.002(5) -0.004(5)
C3 0.055(7) 0.055(7) 0.070(9) 0.007(7) 0.017(7) 0.006(6)
O4 0.056(5) 0.045(5) 0.063(5) 0.002(4) 0.003(4) 0.007(4)
C4 0.074(9) 0.062(8) 0.054(8) -0.014(6) 0.011(7) 0.012(7)
O5 0.059(5) 0.062(5) 0.059(5) 0.001(4) 0.016(4) 0.016(4)
C5 0.058(7) 0.063(8) 0.054(8) -0.005(6) 0.006(6) 0.008(6)
O6 0.067(5) 0.054(5) 0.065(5) -0.003(4) 0.007(4) 0.011(4)
C6 0.049(7) 0.047(7) 0.055(7) -0.003(6) 0.004(6) 0.010(5)
O7 0.037(4) 0.037(4) 0.070(5) -0.001(4) 0.013(4) 0.005(3)
C7 0.038(6) 0.047(6) 0.055(7) -0.003(5) 0.009(5) 0.007(5)
O8 0.138(14) 0.31(2) 0.25(2) 0.154(19) 0.085(14) 0.111(15)
C8 0.049(7) 0.050(7) 0.063(8) 0.001(6) -0.008(6) 0.018(6)
O9 0.111(11) 0.185(17) 0.206(17) 0.086(16) -0.055(14) -0.034(10)
C9 0.042(6) 0.046(7) 0.069(8) 0.000(6) 0.007(6) 0.013(5)
C10 0.039(6) 0.046(6) 0.057(8) 0.009(6) 0.010(6) 0.007(5)
C11 0.044(7) 0.050(7) 0.060(8) -0.003(6) 0.009(6) 0.009(6)
C12 0.051(7) 0.041(7) 0.078(9) 0.004(6) 0.008(6) 0.008(6)
C13 0.040(7) 0.035(6) 0.104(11) 0.005(7) 0.011(7) 0.006(5)
C14 0.061(8) 0.046(7) 0.067(8) -0.004(6) 0.024(7) 0.002(6)
C15 0.051(7) 0.041(6) 0.058(8) 0.009(5) 0.013(6) 0.009(5)
C16 0.080(10) 0.058(8) 0.084(10) -0.015(7) 0.035(8) -0.016(7)
C17 0.059(8) 0.055(8) 0.087(10) 0.009(7) 0.015(7) -0.017(7)
C18 0.067(9) 0.041(7) 0.107(12) -0.001(8) 0.013(9) 0.008(7)
C19 0.077(9) 0.064(9) 0.100(11) -0.025(8) 0.006(9) 0.007(8)
C20 0.061(8) 0.078(9) 0.068(9) -0.010(8) -0.015(7) 0.001(7)
C21 0.051(7) 0.061(8) 0.075(9) 0.003(7) 0.006(7) 0.009(6)
C22 0.049(7) 0.051(7) 0.109(11) 0.022(8) 0.020(7) 0.028(6)
C23 0.037(7) 0.060(8) 0.068(9) -0.008(7) -0.001(6) -0.002(6)
C24 0.064(8) 0.046(7) 0.054(8) -0.002(6) -0.001(6) -0.004(6)
C25 0.075(9) 0.063(9) 0.066(9) 0.006(7) 0.014(7) -0.004(7)
C26 0.102(12) 0.064(9) 0.096(12) 0.018(9) 0.013(10) -0.004(9)
C27 0.113(13) 0.077(11) 0.074(10) 0.020(9) 0.010(9) -0.025(10)
C28 0.073(10) 0.076(10) 0.087(11) -0.004(9) 0.022(8) -0.006(8)
C29 0.063(8) 0.072(9) 0.057(8) 0.004(7) 0.008(7) -0.009(7)
C30 0.114(14) 0.113(15) 0.099(13) -0.005(11) 0.010(11) 0.003(12)
C31 0.109(13) 0.107(13) 0.090(12) -0.043(10) 0.029(10) 0.010(11)
C32 0.079(11) 0.104(13) 0.113(13) -0.020(11) 0.027(10) 0.014(10)
C33 0.081(11) 0.181(19) 0.077(11) -0.036(12) 0.011(9) -0.015(13)
C34 0.086(14) 0.23(3) 0.078(13) -0.042(16) -0.003(10) -0.011(17)
C35 0.083(14) 0.16(2) 0.126(17) -0.037(16) 0.020(12) -0.009(16)
C36 0.106(15) 0.102(14) 0.20(2) -0.039(14) 0.042(15) -0.013(12)
C37 0.103(14) 0.109(15) 0.20(2) -0.049(15) 0.050(14) -0.006(12)
C38 0.108(16) 0.24(3) 0.115(16) -0.08(2) -0.028(12) 0.077(19)
C39 0.17(2) 0.24(3) 0.17(2) -0.09(2) -0.066(17) 0.14(2)
C40 0.110(17) 0.15(2) 0.103(15) -0.002(14) -0.015(13) 0.006(17)
C41 0.121(17) 0.147(19) 0.127(17) -0.018(14) 0.027(14) 0.015(17)
C42 0.13(2) 0.26(4) 0.125(19) 0.01(2) 0.017(15) 0.03(3)
C43 0.14(2) 0.19(3) 0.18(2) 0.04(2) 0.043(18) 0.07(2)
C44 0.124(18) 0.17(2) 0.19(2) 0.031(19) 0.056(16) 0.061(18)
C45 0.047(7) 0.048(7) 0.063(8) 0.003(6) 0.007(6) 0.006(6)
C46 0.046(6) 0.045(7) 0.053(7) -0.007(6) -0.001(6) 0.002(5)
C47 0.057(7) 0.058(8) 0.062(8) -0.004(7) 0.007(6) 0.013(6)
C48 0.076(9) 0.100(11) 0.048(8) 0.004(8) 0.001(7) 0.031(8)
C49 0.077(9) 0.075(9) 0.058(8) 0.006(7) 0.019(7) 0.016(7)
C50 0.065(8) 0.057(7) 0.056(8) 0.008(6) 0.007(6) 0.013(6)
C51 0.054(7) 0.050(7) 0.045(7) 0.001(5) 0.007(5) 0.014(6)
C52 0.077(9) 0.052(8) 0.080(9) 0.011(7) 0.017(7) 0.029(7)
C53 0.074(8) 0.061(8) 0.067(9) 0.010(6) 0.032(7) 0.029(7)
C54 0.054(7) 0.045(7) 0.061(8) -0.001(6) 0.016(6) 0.018(6)
C55 0.085(10) 0.049(8) 0.100(11) 0.008(7) 0.039(8) 0.018(7)
C56 0.072(9) 0.052(7) 0.088(10) 0.010(7) 0.036(8) 0.022(7)
C57 0.058(7) 0.038(6) 0.056(7) -0.005(5) 0.007(6) 0.009(5)
C58 0.052(7) 0.044(7) 0.075(8) 0.002(6) 0.022(6) 0.001(6)
C59 0.064(8) 0.041(6) 0.062(8) 0.000(6) 0.017(6) 0.019(6)
C60 0.055(7) 0.046(7) 0.061(8) -0.001(6) 0.005(6) 0.006(6)
C61 0.060(7) 0.044(7) 0.081(9) -0.010(6) 0.024(7) 0.004(6)
C62 0.055(7) 0.033(6) 0.055(7) -0.002(5) 0.014(6) 0.005(5)
C63 0.065(8) 0.049(7) 0.087(9) 0.015(7) 0.029(7) 0.005(6)
C64 0.042(7) 0.041(6) 0.085(9) 0.007(6) 0.015(6) 0.005(5)
C65 0.059(8) 0.048(7) 0.073(9) 0.013(6) 0.024(6) 0.017(6)
C66 0.072(8) 0.031(6) 0.078(8) 0.004(6) 0.028(7) 0.018(6)
C67 0.108(19) 0.16(2) 0.17(2) 0.06(2) 0.00(2) -0.021(16)
C68 0.069(11) 0.108(14) 0.123(16) 0.054(13) 0.005(11) 0.001(10)
C69 0.098(14) 0.094(13) 0.151(19) 0.020(14) 0.028(14) 0.006(11)
C70 0.112(15) 0.108(14) 0.110(14) -0.020(12) 0.001(13) -0.030(12)
C71 0.081(11) 0.116(14) 0.087(12) 0.000(11) -0.030(9) -0.015(10)
C72 0.067(10) 0.091(11) 0.092(12) 0.009(9) -0.007(9) -0.003(8)
C73 0.078(10) 0.089(11) 0.098(12) 0.025(9) -0.002(9) -0.014(9)
C74 0.108(14) 0.113(14) 0.114(15) 0.016(12) -0.010(12) 0.017(12)
C75 0.160(19) 0.097(14) 0.113(15) 0.028(12) 0.023(14) -0.009(13)
C76 0.136(16) 0.086(12) 0.109(14) -0.010(11) 0.069(13) -0.008(12)
C77 0.20(2) 0.16(2) 0.14(2) 0.018(15) 0.065(17) 0.074(18)
C78 0.29(4) 0.132(19) 0.21(3) 0.063(19) 0.13(3) 0.10(2)
C79 0.135(19) 0.077(12) 0.17(2) -0.012(14) 0.085(17) -0.003(12)
C80 0.069(11) 0.098(13) 0.17(2) -0.021(12) 0.031(11) -0.020(10)
C81 0.097(14) 0.117(15) 0.141(17) 0.032(14) 0.010(14) -0.032(12)
C82B 0.06(4) 0.12(4) 0.16(5) -0.04(4) 0.03(4) -0.03(3)
C82A 0.23(8) 0.16(5) 0.21(7) -0.07(5) -0.10(5) 0.10(5)
C83B 0.15(5) 0.08(3) 0.07(3) 0.02(2) -0.06(3) 0.01(2)
C83A 0.04(2) 0.13(4) 0.06(3) 0.00(2) 0.001(16) -0.04(2)
C84 0.046(10) 0.087(14) 0.36(4) 0.005(18) -0.026(17) 0.020(9)
C85 0.25(4) 0.77(9) 0.11(2) -0.14(4) -0.05(2) 0.25(5)
C86 0.21(3) 0.32(4) 0.16(2) -0.03(2) -0.03(2) 0.18(3)
N4 0.101(10) 0.085(9) 0.116(11) -0.022(8) -0.030(9) 0.008(7)
C87 0.125(17) 0.112(15) 0.143(19) -0.003(13) 0.038(14) 0.004(12)
C88 0.144(19) 0.111(16) 0.24(3) -0.029(17) 0.12(2) -0.017(14)

loop_
_atom_type_symbol
_atom_type_description
_atom_type_scat_dispersion_real
_atom_type_scat_dispersion_imag
_atom_type_scat_source
C C 0.0033 0.0016 'International Tables Vol C Tables 4.2.6.8 and 6.1.1.4'
H H 0.0000 0.0000 'International Tables Vol C Tables 4.2.6.8 and 6.1.1.4'
N N 0.0061 0.0033 'International Tables Vol C Tables 4.2.6.8 and 6.1.1.4'
O O 0.0106 0.0060 'International Tables Vol C Tables 4.2.6.8 and 6.1.1.4'
Zn Zn 0.2839 1.4301 'International Tables Vol C Tables 4.2.6.8 and 6.1.1.4'

loop_
_geom_angle_atom_site_label_1
_geom_angle_atom_site_label_2
_geom_angle_atom_site_label_3
_geom_angle
_geom_angle_site_symmetry_1
_geom_angle_site_symmetry_3
O5 Zn1 O7 93.8(3) 3_495 .
O5 Zn1 O3 174.1(3) 3_495 .
O7 Zn1 O3 91.3(3) . .
O5 Zn1 N3 88.8(3) 3_495 .
O7 Zn1 N3 95.6(3) . .
O3 Zn1 N3 87.8(3) . .
O5 Zn1 O7 89.7(3) 3_495 3_585
O7 Zn1 O7 85.9(3) . 3_585
O3 Zn1 O7 93.6(3) . 3_585
N3 Zn1 O7 177.9(3) . 3_585
O5 Zn1 O2 93.1(3) 3_495 .
O7 Zn1 O2 170.5(3) . .
O3 Zn1 O2 82.2(3) . .
N3 Zn1 O2 91.1(3) . .
O7 Zn1 O2 87.6(3) 3_585 .
O5 Zn1 Zn1 92.3(2) 3_495 3_585
O7 Zn1 Zn1 44.13(17) . 3_585
O3 Zn1 Zn1 93.4(2) . 3_585
N3 Zn1 Zn1 139.8(2) . 3_585
O7 Zn1 Zn1 41.76(17) 3_585 3_585
O2 Zn1 Zn1 128.97(19) . 3_585
O5 Zn1 Zn2 110.6(2) 3_495 .
O7 Zn1 Zn2 114.77(18) . .
O3 Zn1 Zn2 69.57(19) . .
N3 Zn1 Zn2 141.6(2) . .
O7 Zn1 Zn2 38.02(17) 3_585 .
O2 Zn1 Zn2 56.40(18) . .
Zn1 Zn1 Zn2 74.33(5) 3_585 .
C1 O1 Zn2 104.1(7) . .
C20 N1 C21 116.8(11) . .
C20 N1 Zn2 122.9(9) . 1_465
C21 N1 Zn2 120.3(8) . 1_465
O2 C1 O1 122.5(10) . .
O2 C1 C2 119.5(10) . .
O1 C1 C2 118.0(10) . .
O4 Zn2 O7 112.5(3) . 3_585
O4 Zn2 O1 123.4(3) . .
O7 Zn2 O1 102.0(3) 3_585 .
O4 Zn2 N1 97.2(4) . 1_645
O7 Zn2 N1 118.9(3) 3_585 1_645
O1 Zn2 N1 103.8(3) . 1_645
O4 Zn2 Zn1 85.7(2) . .
O7 Zn2 Zn1 43.40(18) 3_585 .
O1 Zn2 Zn1 90.6(2) . .
N1 Zn2 Zn1 160.3(3) 1_645 .
C1 O2 Zn1 127.0(7) . .
C43 N2 C42 115(3) . .
C3 C2 C7 118.0(10) . .
C3 C2 C1 122.8(10) . .
C7 C2 C1 119.2(10) . .
N4 Zn3 N4 107(8) 2_445 1_645
N4 Zn3 O8 88(4) 2_445 2
N4 Zn3 O8 100(5) 1_645 2
N4 Zn3 O8 100(4) 2_445 .
N4 Zn3 O8 88(5) 1_645 .
O8 Zn3 O8 167.1(13) 2 .
N4 Zn3 O9 143(4) 2_445 2
N4 Zn3 O9 91(4) 1_645 2
O8 Zn3 O9 57.1(7) 2 2
O8 Zn3 O9 112.9(8) . 2
N4 Zn3 O9 91(4) 2_445 .
N4 Zn3 O9 143(5) 1_645 .
O8 Zn3 O9 112.9(8) 2 .
O8 Zn3 O9 57.1(7) . .
O9 Zn3 O9 93.3(9) 2 .
C23 O3 Zn1 135.6(7) . .
C64 N3 C65 118.1(10) . .
C64 N3 Zn1 125.1(7) . .
C65 N3 Zn1 116.8(8) . .
C2 C3 C4 121.6(11) . .
C23 O4 Zn2 121.7(7) . .
C5 C4 C3 119.2(11) . .
C45 O5 Zn1 133.8(7) . 3_495
C6 C5 C4 120.2(11) . .
C7 C6 C5 118.2(10) . .
C7 C6 C8 123.1(10) . .
C5 C6 C8 118.6(10) . .
Zn2 O7 Zn1 138.8(4) 3_585 .
Zn2 O7 Zn1 98.6(3) 3_585 3_585
Zn1 O7 Zn1 94.1(3) . 3_585
C6 C7 C2 122.8(10) . .
C67 O8 Zn3 94.4(19) . .
C9 C8 C6 126.7(10) . .
C67 O9 Zn3 90(2) . .
C8 C9 C10 126.5(10) . .
C15 C10 C11 118.2(10) . .
C15 C10 C9 119.2(10) . .
C11 C10 C9 122.5(10) . .
C12 C11 C10 121.5(11) . .
C11 C12 C13 121.5(11) . .
C12 C13 C14 117.4(10) . .
C12 C13 C16 116.6(11) . .
C14 C13 C16 126.0(12) . .
C15 C14 C13 120.3(11) . .
C10 C15 C14 121.1(11) . .
C17 C16 C13 124.9(14) . .
C16 C17 C18 122.7(14) . .
C22 C18 C19 118.1(12) . .
C22 C18 C17 118.9(13) . .
C19 C18 C17 122.9(14) . .
C18 C19 C20 119.2(13) . .
N1 C20 C19 122.5(12) . .
N1 C21 C22 121.3(12) . .
C18 C22 C21 121.8(13) . .
O3 C23 O4 126.0(11) . .
O3 C23 C24 119.0(11) . .
O4 C23 C24 114.9(11) . .
C29 C24 C25 121.0(12) . .
C29 C24 C23 117.3(11) . .
C25 C24 C23 121.7(11) . .
C24 C25 C26 119.7(13) . .
C25 C26 C27 119.8(14) . .
C28 C27 C26 121.0(14) . .
C27 C28 C29 118.0(13) . .
C27 C28 C30 120.8(15) . .
C29 C28 C30 120.9(14) . .
C24 C29 C28 120.2(12) . .
C31 C30 C28 125.3(16) . .
C30 C31 C32 126.7(18) . .
C37 C32 C33 116.2(17) . .
C37 C32 C31 117.6(18) . .
C33 C32 C31 126.2(19) . .
C32 C33 C34 125(2) . .
C35 C34 C33 118(2) . .
C36 C35 C34 119(2) . .
C36 C35 C38 126(3) . .
C34 C35 C38 114(2) . .
C35 C36 C37 121(2) . .
C32 C37 C36 121.2(19) . .
C39 C38 C35 131(4) . .
C38 C39 C40 136(4) . .
C44 C40 C41 117(2) . .
C44 C40 C39 122(3) . .
C41 C40 C39 121(3) . .
C40 C41 C42 117(2) . .
N2 C42 C41 125(3) . .
N2 C43 C44 123(3) . .
C40 C44 C43 123(3) . .
O5 C45 O6 124.3(10) . .
O5 C45 C46 118.1(10) . .
O6 C45 C46 117.6(10) . .
C47 C46 C51 119.5(10) . .
C47 C46 C45 124.3(10) . .
C51 C46 C45 116.1(10) . .
C46 C47 C48 121.4(11) . .
C47 C48 C49 118.0(12) . .
C50 C49 C48 121.3(12) . .
C49 C50 C51 118.6(11) . .
C49 C50 C52 121.1(11) . .
C51 C50 C52 120.3(11) . .
C50 C51 C46 121.0(11) . .
C53 C52 C50 122.6(11) . .
C52 C53 C54 128.0(11) . .
C59 C54 C55 118.0(10) . .
C59 C54 C53 117.3(10) . .
C55 C54 C53 124.7(11) . .
C56 C55 C54 120.5(12) . .
C57 C56 C55 122.8(11) . .
C56 C57 C58 117.5(10) . .
C56 C57 C60 126.5(10) . .
C58 C57 C60 116.0(10) . .
C57 C58 C59 119.7(10) . .
C54 C59 C58 121.4(10) . .
C61 C60 C57 126.5(11) . .
C60 C61 C62 125.4(11) . .
C63 C62 C66 115.4(10) . .
C63 C62 C61 120.8(10) . .
C66 C62 C61 123.7(10) . .
C62 C63 C64 121.7(11) . .
N3 C64 C63 122.3(10) . .
N3 C65 C66 121.7(11) . .
C65 C66 C62 120.8(10) . .
O9 C67 O8 119(3) . .
O9 C67 C68 122(3) . .
O8 C67 C68 118(3) . .
C73 C68 C69 120.1(16) . .
C73 C68 C67 118(2) . .
C69 C68 C67 122(2) . .
C68 C69 C70 119.3(18) . .
C69 C70 C71 120.1(17) . .
C72 C71 C70 120.8(15) . .
C71 C72 C73 118.4(15) . .
C71 C72 C74 124.5(15) . .
C73 C72 C74 117.0(16) . .
C68 C73 C72 121.4(16) . .
C75 C74 C72 128.3(19) . .
C74 C75 C76 130(2) . .
C77 C76 C81 120.0 . .
C77 C76 C75 121.5(14) . .
C81 C76 C75 118.5(14) . .
C76 C77 C78 120.0 . .
C79 C78 C77 120.0 . .
C78 C79 C80 120.0 . .
C78 C79 C82B 134(3) . .
C80 C79 C82B 106(3) . .
C78 C79 C82A 96.6(19) . .
C80 C79 C82A 143.4(19) . .
C82B C79 C82A 37(3) . .
C79 C80 C81 120.0 . .
C80 C81 C76 120.0 . .
C83B C82B C79 126(7) . .
C83A C82A C79 103(6) . .
C82B C83B C84 126(6) . .
C82A C83A C84 105(5) . .
C85 C84 C88 120.0 . .
C85 C84 C83B 107(2) . .
C88 C84 C83B 133(2) . .
C85 C84 C83A 141.8(16) . .
C88 C84 C83A 98.0(15) . .
C83B C84 C83A 34.9(18) . .
C84 C85 C86 120.0 . .
N4 C86 C85 120.0 . .
C86 N4 C87 120.0 . .
C86 N4 Zn3 115.1(9) . 1_465
C87 N4 Zn3 124.9(9) . 1_465
C88 C87 N4 120.0 . .
C87 C88 C84 120.0 . .

loop_
_geom_bond_atom_site_label_1
_geom_bond_atom_site_label_2
_geom_bond_distance
_geom_bond_site_symmetry_2
Zn1 O5 2.022(8) 3_495
Zn1 O7 2.083(7) .
Zn1 O3 2.105(7) .
Zn1 N3 2.140(9) .
Zn1 O7 2.178(6) 3_585
Zn1 O2 2.181(7) .
Zn1 Zn1 3.120(2) 3_585
Zn1 Zn2 3.1345(16) .
O1 C1 1.313(12) .
O1 Zn2 2.011(7) .
N1 C20 1.315(14) .
N1 C21 1.383(14) .
N1 Zn2 2.035(10) 1_465
C1 O2 1.242(12) .
C1 C2 1.469(15) .
Zn2 O4 1.936(8) .
Zn2 O7 1.952(6) 3_585
Zn2 N1 2.035(10) 1_645
N2 C43 1.32(3) .
N2 C42 1.34(3) .
C2 C3 1.372(14) .
C2 C7 1.404(13) .
Zn3 N4 2.06(7) 2_445
Zn3 N4 2.06(6) 1_645
Zn3 O8 2.19(2) 2
Zn3 O8 2.19(2) .
Zn3 O9 2.306(18) 2
Zn3 O9 2.306(18) .
O3 C23 1.258(13) .
N3 C64 1.323(13) .
N3 C65 1.367(13) .
C3 C4 1.411(16) .
O4 C23 1.278(13) .
C4 C5 1.408(15) .
O5 C45 1.257(12) .
O5 Zn1 2.022(8) 3_495
C5 C6 1.403(14) .
O6 C45 1.282(13) .
C6 C7 1.393(14) .
C6 C8 1.471(14) .
O7 Zn2 1.952(6) 3_585
O7 Zn1 2.178(6) 3_585
O8 C67 1.27(3) .
C8 C9 1.340(14) .
O9 C67 1.23(3) .
C9 C10 1.479(14) .
C10 C15 1.387(14) .
C10 C11 1.397(14) .
C11 C12 1.376(14) .
C12 C13 1.405(16) .
C13 C14 1.412(16) .
C13 C16 1.491(16) .
C14 C15 1.410(14) .
C16 C17 1.255(15) .
C17 C18 1.534(17) .
C18 C22 1.324(17) .
C18 C19 1.376(18) .
C19 C20 1.439(17) .
C21 C22 1.403(15) .
C23 C24 1.518(16) .
C24 C29 1.358(15) .
C24 C25 1.381(15) .
C25 C26 1.387(17) .
C26 C27 1.403(19) .
C27 C28 1.364(18) .
C28 C29 1.446(17) .
C28 C30 1.47(2) .
C30 C31 1.36(2) .
C31 C32 1.43(2) .
C32 C37 1.35(2) .
C32 C33 1.39(2) .
C33 C34 1.44(2) .
C34 C35 1.39(3) .
C35 C36 1.36(3) .
C35 C38 1.48(3) .
C36 C37 1.47(2) .
C38 C39 1.12(3) .
C39 C40 1.46(3) .
C40 C44 1.34(3) .
C40 C41 1.37(3) .
C41 C42 1.44(3) .
C43 C44 1.39(3) .
C45 C46 1.518(15) .
C46 C47 1.351(14) .
C46 C51 1.411(14) .
C47 C48 1.402(16) .
C48 C49 1.415(16) .
C49 C50 1.380(15) .
C50 C51 1.386(14) .
C50 C52 1.491(15) .
C52 C53 1.352(15) .
C53 C54 1.471(14) .
C54 C59 1.390(14) .
C54 C55 1.395(15) .
C55 C56 1.386(15) .
C56 C57 1.381(15) .
C57 C58 1.409(14) .
C57 C60 1.450(14) .
C58 C59 1.422(14) .
C60 C61 1.346(14) .
C61 C62 1.467(14) .
C62 C63 1.385(14) .
C62 C66 1.402(14) .
C63 C64 1.399(15) .
C65 C66 1.400(14) .
C67 C68 1.49(3) .
C68 C73 1.38(2) .
C68 C69 1.38(2) .
C69 C70 1.39(2) .
C70 C71 1.40(2) .
C71 C72 1.37(2) .
C72 C73 1.404(19) .
C72 C74 1.56(2) .
C74 C75 1.26(2) .
C75 C76 1.46(2) .
C76 C77 1.3900 .
C76 C81 1.3900 .
C77 C78 1.3900 .
C78 C79 1.3900 .
C79 C80 1.3900 .
C79 C82B 1.45(7) .
C79 C82A 1.53(9) .
C80 C81 1.3900 .
C82B C83B 1.34(2) .
C82A C83A 1.35(2) .
C83B C84 1.48(5) .
C83A C84 1.78(5) .
C84 C85 1.3900 .
C84 C88 1.3900 .
C85 C86 1.3900 .
C86 N4 1.3900 .
N4 C87 1.3900 .
N4 Zn3 2.060(9) 1_465
C87 C88 1.3900 .
